data_7054961
loop_
_publ_author_name
'Knapp, Caroline E.'
'Marchand, Peter'
'Dyer, Caragh'
'Parkin, Ivan P.'
'Carmalt, Claire J.'

_publ_section_title
;
 Synthesis and characterisation of novel aluminium and gallium precursors
 for chemical vapour deposition
;
_journal_issue 8
_journal_name_full 'New J. Chem.'
_journal_page_first 6585
_journal_paper_doi 10.1039/C5NJ00947B
_journal_volume 39
_journal_year 2015
_chemical_formula_moiety 'C15 H25 Al N2 O3'
_chemical_formula_sum 'C15 H25 Al N2 O3'
_chemical_formula_weight 308.35
_chemical_name_systematic 'Aluminium isopropoxide betadiketonate'
_space_group_crystal_system orthorhombic
_space_group_IT_number 61
_space_group_name_Hall '-P 2ac 2ab'
_space_group_name_H-M_alt 'P b c a'
_symmetry_space_group_name_Hall '-P 2ac 2ab'
_symmetry_space_group_name_H-M 'P b c a'
_atom_sites_solution_hydrogens geom
_atom_sites_solution_primary direct
_audit_creation_date 2015-02-19
_audit_creation_method
;
Olex2 1.2
(compiled 2015.01.26 svn.r3150 for OlexSys, GUI svn.r4998)
;
_audit_update_record
;
2015-02-19 deposited with the CCDC.
2015-06-30 downloaded from the CCDC.
;
_cell_angle_alpha 90
_cell_angle_beta 90
_cell_angle_gamma 90
_cell_formula_units_Z 8
_cell_length_a 14.0647(4)
_cell_length_b 14.4468(4)
_cell_length_c 15.8435(5)
_cell_measurement_reflns_used 3084
_cell_measurement_temperature 150
_cell_measurement_theta_max 73.5500
_cell_measurement_theta_min 5.1810
_cell_volume 3219.24(16)
_computing_cell_refinement
;
CrysAlisPro, Agilent Technologies,
Version 1.171.36.28 (release 01-02-2013 CrysAlis171 .NET)
(compiled Feb  1 2013,16:14:44)
;
_computing_data_collection
;
CrysAlisPro, Agilent Technologies,
Version 1.171.36.28 (release 01-02-2013 CrysAlis171 .NET)
(compiled Feb  1 2013,16:14:44)
;
_computing_data_reduction
;
CrysAlisPro, Agilent Technologies,
Version 1.171.36.28 (release 01-02-2013 CrysAlis171 .NET)
(compiled Feb  1 2013,16:14:44)
;
_computing_molecular_graphics 'Olex2 (Dolomanov et al., 2009)'
_computing_publication_material 'Olex2 (Dolomanov et al., 2009)'
_computing_structure_refinement 'ShelXL (Sheldrick, 2008)'
_computing_structure_solution 'ShelXS (Sheldrick, 2008)'
_diffrn_ambient_temperature 150
_diffrn_detector_area_resol_mean 5.2031
_diffrn_measured_fraction_theta_full 0.989
_diffrn_measured_fraction_theta_max 0.961
_diffrn_measurement_details
;
  1 omega  -38.00   30.00   1.0000   50.4000
omega____ theta____ kappa____ phi______ frames
    -      -41.5651   38.0000 -180.0000 68

  2 omega -122.00  -90.00   1.0000   50.4000
omega____ theta____ kappa____ phi______ frames
    -      -41.5651  -99.0000  -90.0000 32

  3 omega -120.00  -80.00   1.0000   50.4000
omega____ theta____ kappa____ phi______ frames
    -      -41.5651  -99.0000  120.0000 40

  4 omega   84.00  170.00   1.0000  201.6100
omega____ theta____ kappa____ phi______ frames
    -      108.3713   30.0000    0.0000 86

  5 omega   40.00  110.00   1.0000  201.6100
omega____ theta____ kappa____ phi______ frames
    -      108.3713  -95.0000   60.0000 70

  6 omega   66.00  140.00   1.0000  201.6100
omega____ theta____ kappa____ phi______ frames
    -      108.3713  -77.0000 -180.0000 74
;
_diffrn_measurement_device_type 'SuperNova, Dual, Cu at zero, Atlas'
_diffrn_measurement_method '\w scans'
_diffrn_orient_matrix_UB_11 0.0455187000
_diffrn_orient_matrix_UB_12 -0.0906148000
_diffrn_orient_matrix_UB_13 0.0317028000
_diffrn_orient_matrix_UB_21 -0.0855040000
_diffrn_orient_matrix_UB_22 -0.0551639000
_diffrn_orient_matrix_UB_23 -0.0339695000
_diffrn_orient_matrix_UB_31 0.0508841000
_diffrn_orient_matrix_UB_32 -0.0116836000
_diffrn_orient_matrix_UB_33 -0.0854411000
_diffrn_radiation_monochromator mirror
_diffrn_radiation_type CuK\a
_diffrn_radiation_wavelength 1.54184
_diffrn_reflns_av_R_equivalents 0.0300
_diffrn_reflns_av_unetI/netI 0.0401
_diffrn_reflns_laue_measured_fraction_full 0.989
_diffrn_reflns_laue_measured_fraction_max 0.961
_diffrn_reflns_limit_h_max 17
_diffrn_reflns_limit_h_min -17
_diffrn_reflns_limit_k_max 17
_diffrn_reflns_limit_k_min -17
_diffrn_reflns_limit_l_max 7
_diffrn_reflns_limit_l_min -19
_diffrn_reflns_number 6469
_diffrn_reflns_point_group_measured_fraction_full 0.989
_diffrn_reflns_point_group_measured_fraction_max 0.961
_diffrn_reflns_theta_full 67.684
_diffrn_reflns_theta_max 74.175
_diffrn_reflns_theta_min 5.202
_diffrn_source 'SuperNova (Cu) X-ray Source'
_exptl_absorpt_coefficient_mu 1.203
_exptl_absorpt_correction_T_max 1.00000
_exptl_absorpt_correction_T_min 0.81120
_exptl_absorpt_correction_type multi-scan
_exptl_absorpt_process_details
;
CrysAlisPro, Agilent Technologies,
Version 1.171.36.28 (release 01-02-2013 CrysAlis171 .NET)
(compiled Feb  1 2013,16:14:44)
Empirical absorption correction using spherical harmonics,
 implemented in SCALE3 ABSPACK scaling algorithm.
;
_exptl_crystal_colour 'clear colourless'
_exptl_crystal_colour_lustre clear
_exptl_crystal_colour_primary colourless
_exptl_crystal_density_diffrn 1.272
_exptl_crystal_description block
_exptl_crystal_F_000 1328
_exptl_crystal_preparation 'Reaction of betadiketonate with aluminium tri isopropoxide'
_exptl_crystal_recrystallization_method 'Recyrstalised from hexane'
_exptl_crystal_size_max 0.5
_exptl_crystal_size_mid 0.5
_exptl_crystal_size_min 0.5
_refine_diff_density_max 0.253
_refine_diff_density_min -0.333
_refine_diff_density_rms 0.046
_refine_ls_extinction_method none
_refine_ls_goodness_of_fit_ref 1.017
_refine_ls_hydrogen_treatment constr
_refine_ls_matrix_type full
_refine_ls_number_parameters 196
_refine_ls_number_reflns 3143
_refine_ls_number_restraints 0
_refine_ls_restrained_S_all 1.017
_refine_ls_R_factor_all 0.0568
_refine_ls_R_factor_gt 0.0391
_refine_ls_shift/su_max 0.001
_refine_ls_shift/su_mean 0.000
_refine_ls_structure_factor_coef Fsqd
_refine_ls_weighting_details 'w=1/[\s^2^(Fo^2^)+(0.0478P)^2^+1.0640P] where P=(Fo^2^+2Fc^2^)/3'
_refine_ls_weighting_scheme calc
_refine_ls_wR_factor_gt 0.0902
_refine_ls_wR_factor_ref 0.0988
_reflns_Friedel_coverage 0.000
_reflns_number_gt 2460
_reflns_number_total 3143
_reflns_threshold_expression 'I > 2\s(I)'
_cod_data_source_file c5nj00947b1.cif
_cod_data_source_block xstr0117
_cod_depositor_comments 'Adding full bibliography for 7054959--7054961.cif.'
_cod_original_cell_volume 3219.23(15)
_cod_database_code 7054961
_chemical_oxdiff_formula 'Al C17 H29 N2 O3'
_chemical_oxdiff_usercomment 'CEK PJM'
_shelx_space_group_comment
;
The symmetry employed for this shelxl refinement is uniquely defined
by the following loop, which should always be used as a source of
symmetry information in preference to the above space-group names.
They are only intended as comments.
;
_reflns_odcompleteness_completeness 98.93
_reflns_odcompleteness_iscentric 1
_reflns_odcompleteness_theta 66.97
_olex2_refinement_description
;
1. Fixed Uiso
 At 1.2 times of:
  All C(H) groups, All C(H,H) groups
 At 1.5 times of:
  All C(H,H,H) groups
2.a Ternary CH refined with riding coordinates:
 C1(H1)
2.b Secondary CH2 refined with riding coordinates:
 C2(H2A,H2B), C3(H3A,H3B)
2.c Aromatic/amide H refined with riding coordinates:
 C6(H6), C11(H11)
2.d Idealised Me refined as rotating group:
 C4(H4A,H4B,H4C), C8(H8A,H8B,H8C), C9(H9A,H9B,H9C), C13(H13A,H13B,H13C),
 C14(H14A,H14B,H14C), C15(H15A,H15B,H15C)
;
_shelx_shelxl_version_number 2014/7
_olex2_date_sample_data_collection 2014-01-09
_olex2_exptl_crystal_mounting_method 'Mounted on a nylon loop'
_olex2_submission_original_sample_id XSTR0117
_olex2_submission_special_instructions 'No special instructions were received'

loop_
_space_group_symop_operation_xyz
'x, y, z'
'-x+1/2, -y, z+1/2'
'x+1/2, -y+1/2, -z'
'-x, y+1/2, -z+1/2'
'-x, -y, -z'
'x-1/2, y, -z-1/2'
'-x-1/2, y-1/2, z'
'x, -y-1/2, z-1/2'

loop_
_atom_site_label
_atom_site_type_symbol
_atom_site_fract_x
_atom_site_fract_y
_atom_site_fract_z
_atom_site_U_iso_or_equiv
_atom_site_adp_type
_atom_site_occupancy
_atom_site_site_symmetry_order
_atom_site_calc_flag
_atom_site_refinement_flags_posn
Al1 Al 0.65390(4) 0.24137(3) 0.50912(3) 0.01985(13) Uani 1 1 d .
O1 O 0.56080(9) 0.24247(9) 0.58866(8) 0.0270(3) Uani 1 1 d .
O2 O 0.59540(9) 0.14004(8) 0.46065(9) 0.0261(3) Uani 1 1 d .
O3 O 0.63757(10) 0.32207(8) 0.42859(8) 0.0265(3) Uani 1 1 d .
N1 N 0.72782(10) 0.33070(10) 0.57933(10) 0.0230(3) Uani 1 1 d .
N2 N 0.77612(10) 0.17481(10) 0.51184(9) 0.0211(3) Uani 1 1 d .
C1 C 0.61845(13) 0.30837(12) 0.34204(12) 0.0245(4) Uani 1 1 d .
H1 H 0.5753 0.2555 0.3359 0.029 Uiso 1 1 calc R
C2 C 0.82830(13) 0.32616(13) 0.55686(13) 0.0280(4) Uani 1 1 d .
H2A H 0.8666 0.3587 0.5983 0.034 Uiso 1 1 calc R
H2B H 0.8390 0.3539 0.5019 0.034 Uiso 1 1 calc R
C3 C 0.85354(13) 0.22414(12) 0.55539(12) 0.0256(4) Uani 1 1 d .
H3A H 0.9131 0.2148 0.5257 0.031 Uiso 1 1 calc R
H3B H 0.8605 0.2010 0.6125 0.031 Uiso 1 1 calc R
C4 C 0.75395(16) 0.46291(14) 0.67512(14) 0.0349(5) Uani 1 1 d .
H4A H 0.7132 0.5092 0.6992 0.052 Uiso 1 1 calc GR
H4B H 0.7939 0.4908 0.6331 0.052 Uiso 1 1 calc GR
H4C H 0.7928 0.4363 0.7186 0.052 Uiso 1 1 calc GR
C5 C 0.69420(14) 0.38812(12) 0.63493(12) 0.0256(4) Uani 1 1 d .
C6 C 0.59814(14) 0.38030(13) 0.66253(12) 0.0278(4) Uani 1 1 d .
H6 H 0.5737 0.4272 0.6963 0.033 Uiso 1 1 calc R
C7 C 0.53974(13) 0.30815(13) 0.64242(12) 0.0270(4) Uani 1 1 d .
C8 C 0.44411(15) 0.29781(16) 0.68270(14) 0.0353(5) Uani 1 1 d .
H8A H 0.3961 0.2948 0.6397 0.053 Uiso 1 1 calc GR
H8B H 0.4321 0.3500 0.7187 0.053 Uiso 1 1 calc GR
H8C H 0.4427 0.2420 0.7156 0.053 Uiso 1 1 calc GR
C9 C 0.88915(13) 0.04631(12) 0.49453(13) 0.0275(4) Uani 1 1 d .
H9A H 0.9358 0.0789 0.4618 0.041 Uiso 1 1 calc GR
H9B H 0.8863 -0.0170 0.4763 0.041 Uiso 1 1 calc GR
H9C H 0.9064 0.0485 0.5531 0.041 Uiso 1 1 calc GR
C10 C 0.79372(13) 0.09090(12) 0.48260(11) 0.0223(4) Uani 1 1 d .
C11 C 0.72347(13) 0.03794(12) 0.43945(12) 0.0247(4) Uani 1 1 d .
H11 H 0.7422 -0.0178 0.4153 0.030 Uiso 1 1 calc R
C12 C 0.63026(13) 0.06370(11) 0.43121(11) 0.0231(4) Uani 1 1 d .
C13 C 0.55981(15) 0.00107(13) 0.38796(13) 0.0298(4) Uani 1 1 d .
H13A H 0.5200 -0.0279 0.4295 0.045 Uiso 1 1 calc GR
H13B H 0.5933 -0.0456 0.3568 0.045 Uiso 1 1 calc GR
H13C H 0.5212 0.0368 0.3501 0.045 Uiso 1 1 calc GR
C14 C 0.57060(15) 0.39431(13) 0.30608(13) 0.0317(4) Uani 1 1 d .
H14A H 0.5111 0.4043 0.3343 0.048 Uiso 1 1 calc GR
H14B H 0.5595 0.3858 0.2468 0.048 Uiso 1 1 calc GR
H14C H 0.6110 0.4470 0.3145 0.048 Uiso 1 1 calc GR
C15 C 0.71004(15) 0.28778(15) 0.29497(14) 0.0368(5) Uani 1 1 d .
H15A H 0.7555 0.3358 0.3061 0.055 Uiso 1 1 calc GR
H15B H 0.6974 0.2850 0.2355 0.055 Uiso 1 1 calc GR
H15C H 0.7352 0.2295 0.3136 0.055 Uiso 1 1 calc GR

loop_
_atom_site_aniso_label
_atom_site_aniso_U_11
_atom_site_aniso_U_22
_atom_site_aniso_U_33
_atom_site_aniso_U_23
_atom_site_aniso_U_13
_atom_site_aniso_U_12
Al1 0.0199(2) 0.0167(2) 0.0230(3) -0.00112(19) -0.0010(2) 0.00066(19)
O1 0.0234(6) 0.0289(6) 0.0287(7) -0.0025(5) 0.0010(5) -0.0006(5)
O2 0.0231(6) 0.0206(6) 0.0345(7) -0.0041(5) -0.0030(6) -0.0006(5)
O3 0.0361(7) 0.0192(6) 0.0243(6) -0.0001(5) -0.0058(6) 0.0002(5)
N1 0.0232(7) 0.0199(7) 0.0260(8) -0.0009(6) -0.0028(6) 0.0004(6)
N2 0.0208(7) 0.0176(7) 0.0249(8) 0.0009(6) -0.0010(6) -0.0004(5)
C1 0.0279(9) 0.0220(8) 0.0236(9) -0.0013(7) -0.0038(8) -0.0004(7)
C2 0.0237(9) 0.0230(9) 0.0374(11) -0.0033(8) -0.0007(8) -0.0042(7)
C3 0.0195(9) 0.0241(9) 0.0332(10) -0.0021(7) -0.0027(8) -0.0006(7)
C4 0.0426(12) 0.0262(9) 0.0358(11) -0.0097(9) -0.0056(10) 0.0002(8)
C5 0.0334(10) 0.0193(8) 0.0240(9) -0.0010(7) -0.0056(8) 0.0036(7)
C6 0.0325(10) 0.0252(9) 0.0257(9) -0.0025(7) -0.0005(8) 0.0077(7)
C7 0.0268(9) 0.0302(9) 0.0240(9) 0.0016(7) -0.0016(8) 0.0067(8)
C8 0.0284(10) 0.0446(11) 0.0331(11) 0.0020(9) 0.0046(9) 0.0054(9)
C9 0.0253(9) 0.0207(8) 0.0365(11) 0.0013(7) 0.0019(8) 0.0039(7)
C10 0.0234(9) 0.0195(8) 0.0241(9) 0.0045(7) 0.0036(7) 0.0010(7)
C11 0.0285(9) 0.0174(8) 0.0283(9) -0.0027(7) 0.0007(8) 0.0003(7)
C12 0.0302(9) 0.0165(7) 0.0225(9) 0.0010(6) 0.0004(7) -0.0032(7)
C13 0.0332(10) 0.0253(9) 0.0308(10) -0.0045(8) -0.0015(9) -0.0051(8)
C14 0.0341(11) 0.0302(10) 0.0309(10) 0.0056(8) -0.0031(9) 0.0053(8)
C15 0.0323(11) 0.0399(11) 0.0381(11) -0.0093(9) -0.0018(9) 0.0049(9)

loop_
_atom_type_symbol
_atom_type_description
_atom_type_scat_dispersion_real
_atom_type_scat_dispersion_imag
_atom_type_scat_source
C C 0.0181 0.0091 'International Tables Vol C Tables 4.2.6.8 and 6.1.1.4'
H H 0.0000 0.0000 'International Tables Vol C Tables 4.2.6.8 and 6.1.1.4'
Al Al 0.2130 0.2455 'International Tables Vol C Tables 4.2.6.8 and 6.1.1.4'
N N 0.0311 0.0180 'International Tables Vol C Tables 4.2.6.8 and 6.1.1.4'
O O 0.0492 0.0322 'International Tables Vol C Tables 4.2.6.8 and 6.1.1.4'

loop_
_geom_angle_atom_site_label_1
_geom_angle_atom_site_label_2
_geom_angle_atom_site_label_3
_geom_angle
O1 Al1 O2 88.52(6)
O1 Al1 N1 89.04(6)
O1 Al1 N2 128.15(7)
O2 Al1 N1 167.55(7)
O2 Al1 N2 90.62(6)
O3 Al1 O1 114.00(7)
O3 Al1 O2 99.62(6)
O3 Al1 N1 92.53(6)
O3 Al1 N2 117.22(7)
N2 Al1 N1 81.31(6)
C7 O1 Al1 128.35(12)
C12 O2 Al1 131.05(12)
C1 O3 Al1 129.97(11)
C2 N1 Al1 109.84(11)
C5 N1 Al1 126.95(13)
C5 N1 C2 123.15(16)
C3 N2 Al1 114.78(11)
C10 N2 Al1 127.13(12)
C10 N2 C3 118.02(15)
O3 C1 C14 109.48(15)
O3 C1 C15 110.07(16)
C15 C1 C14 110.55(17)
N1 C2 C3 105.92(14)
N2 C3 C2 107.73(14)
N1 C5 C4 122.71(18)
N1 C5 C6 120.18(17)
C6 C5 C4 117.08(17)
C7 C6 C5 124.03(17)
O1 C7 C6 124.71(18)
O1 C7 C8 114.12(17)
C6 C7 C8 121.17(18)
N2 C10 C9 121.15(16)
N2 C10 C11 122.09(16)
C11 C10 C9 116.76(16)
C12 C11 C10 124.32(16)
O2 C12 C11 124.08(16)
O2 C12 C13 115.25(16)
C11 C12 C13 120.65(16)

loop_
_geom_bond_atom_site_label_1
_geom_bond_atom_site_label_2
_geom_bond_distance
Al1 O1 1.8173(14)
Al1 O2 1.8466(13)
Al1 O3 1.7436(13)
Al1 N1 1.9959(16)
Al1 N2 1.9701(15)
O1 C7 1.309(2)
O2 C12 1.294(2)
O3 C1 1.411(2)
N1 C2 1.459(2)
N1 C5 1.299(2)
N2 C3 1.473(2)
N2 C10 1.321(2)
C1 C14 1.523(2)
C1 C15 1.518(3)
C2 C3 1.516(2)
C4 C5 1.510(3)
C5 C6 1.424(3)
C6 C7 1.365(3)
C7 C8 1.496(3)
C9 C10 1.501(2)
C10 C11 1.424(3)
C11 C12 1.369(3)
C12 C13 1.507(2)
